data_4310512
loop_
_publ_author_name
'Corey Seward'
'Wen-li Jia'
'Rui-Yao Wang'
'Suning Wang'

_publ_section_title
;
 Palladium(II) Complexes of Bowls, Pinwheels, Cages, and N,C,N-Pincers of
 Starburst Ligands 1,3,5-Tris(di-2-pyridylamino)benzene and
 2,4,6-Tris(di-2-pyridylamino)-1,3,5-triazene
;
_journal_name_full 'Inorganic Chemistry'
_journal_page_first 978
_journal_page_last 985
_journal_paper_doi 10.1021/ic034934a
_journal_volume 43
_journal_year 2004
_chemical_formula_sum 'C40 H35 Cl2 N9 O Pd'
_chemical_formula_weight 835.07
_chemical_name_systematic
; 
 ? 
;
_space_group_IT_number 2
_symmetry_cell_setting triclinic
_symmetry_space_group_name_Hall '-P 1'
_symmetry_space_group_name_H-M 'P -1'
_atom_sites_solution_hydrogens geom
_atom_sites_solution_primary direct
_atom_sites_solution_secondary difmap
_audit_creation_method SHELXL-97
_cell_angle_alpha 65.439(3)
_cell_angle_beta 84.935(4)
_cell_angle_gamma 85.614(4)
_cell_formula_units_Z 2
_cell_length_a 10.477(2)
_cell_length_b 13.534(3)
_cell_length_c 14.481(3)
_cell_measurement_temperature 301(2)
_cell_volume 1858.5(7)
_computing_cell_refinement 'Bruker SMART'
_computing_data_collection 'Bruker SMART'
_computing_data_reduction 'Bruker SHELXTL'
_computing_molecular_graphics 'Bruker SHELXTL'
_computing_publication_material 'Bruker SHELXTL'
_computing_structure_refinement 'SHELXL-97 (Sheldrick, 1997)'
_computing_structure_solution 'SHELXS-97 (Sheldrick, 1990)'
_diffrn_ambient_temperature 301(2)
_diffrn_measured_fraction_theta_full 0.924
_diffrn_measured_fraction_theta_max 0.924
_diffrn_measurement_device_type 'CCD area detector'
_diffrn_measurement_method 'phi and omega scans'
_diffrn_radiation_monochromator graphite
_diffrn_radiation_source 'fine-focus sealed tube'
_diffrn_radiation_type MoK\a
_diffrn_radiation_wavelength 0.71073
_diffrn_reflns_av_R_equivalents 0.0485
_diffrn_reflns_av_sigmaI/netI 0.2350
_diffrn_reflns_limit_h_max 13
_diffrn_reflns_limit_h_min -13
_diffrn_reflns_limit_k_max 17
_diffrn_reflns_limit_k_min -16
_diffrn_reflns_limit_l_max 18
_diffrn_reflns_limit_l_min -17
_diffrn_reflns_number 13371
_diffrn_reflns_theta_full 28.34
_diffrn_reflns_theta_max 28.34
_diffrn_reflns_theta_min 1.55
_exptl_absorpt_coefficient_mu 0.689
_exptl_absorpt_correction_T_max 0.4484
_exptl_absorpt_correction_T_min 0.3922
_exptl_absorpt_correction_type empirical
_exptl_crystal_colour yellow
_exptl_crystal_density_diffrn 1.492
_exptl_crystal_density_method 'not measured'
_exptl_crystal_description block
_exptl_crystal_F_000 852
_exptl_crystal_size_max .2
_exptl_crystal_size_mid .3
_exptl_crystal_size_min .4
_refine_diff_density_max 0.717
_refine_diff_density_min -0.464
_refine_diff_density_rms 0.066
_refine_ls_extinction_method none
_refine_ls_goodness_of_fit_ref 0.674
_refine_ls_hydrogen_treatment mixed
_refine_ls_matrix_type full
_refine_ls_number_parameters 586
_refine_ls_number_reflns 8561
_refine_ls_number_restraints 0
_refine_ls_restrained_S_all 0.674
_refine_ls_R_factor_all 0.1569
_refine_ls_R_factor_gt 0.0506
_refine_ls_shift/su_max 0.218
_refine_ls_shift/su_mean 0.011
_refine_ls_structure_factor_coef Fsqd
_refine_ls_weighting_details 'calc w=1/[\s^2^(Fo^2^)+(0.0240P)^2^+0.0000P] where P=(Fo^2^+2Fc^2^)/3'
_refine_ls_weighting_scheme calc
_refine_ls_wR_factor_gt 0.0712
_refine_ls_wR_factor_ref 0.0881
_reflns_number_gt 3173
_reflns_number_total 8561
_reflns_threshold_expression >2sigma(I)
_cod_data_source_file ic034934asi20030806_023153.cif
_cod_data_source_block cs233
_cod_depositor_comments
;
The following automatic conversions were performed:
'_symmetry_cell_setting' value 'Triclinic' changed to 'triclinic'
according to '/home/saulius/struct/CIF-dictionaries/cif_core.dic'
dictionary named 'cif_core.dic' version 2.4.1 from 2010-06-29.

Automatic conversion script
Id: cif_fix_enum 1527 2010-12-29 10:47:43Z saulius 
;
_cod_original_cell_volume 1858.6(7)
_cod_original_sg_symbol_H-M 'P 1'
_cod_database_code 4310512

loop_
_symmetry_equiv_pos_as_xyz
'x, y, z'
'-x, -y, -z'

loop_
_atom_site_label
_atom_site_type_symbol
_atom_site_fract_x
_atom_site_fract_y
_atom_site_fract_z
_atom_site_U_iso_or_equiv
_atom_site_adp_type
_atom_site_occupancy
_atom_site_symmetry_multiplicity
_atom_site_calc_flag
_atom_site_refinement_flags
_atom_site_disorder_assembly
_atom_site_disorder_group
Pd1 Pd 0.37387(4) 0.01507(4) 0.37759(3) 0.04591(14) Uani 1 1 d . . .
Cl1 Cl 0.43211(11) 0.18904(11) 0.27528(9) 0.0557(4) Uani 1 1 d . . .
Cl2 Cl 0.58684(11) -0.04107(11) 0.39215(10) 0.0630(4) Uani 1 1 d . . .
N1 N 0.1847(3) 0.0590(3) 0.3696(3) 0.0417(11) Uani 1 1 d . . .
N2 N 0.3122(3) -0.1350(3) 0.4611(3) 0.0417(11) Uani 1 1 d . . .
N3 N 0.1403(3) -0.1023(3) 0.3552(3) 0.0376(10) Uani 1 1 d . . .
N4 N -0.1236(4) -0.4358(4) 0.5182(3) 0.0615(13) Uani 1 1 d . . .
N5 N -0.4243(4) -0.3880(3) 0.4006(3) 0.0486(11) Uani 1 1 d . . .
N6 N -0.2380(3) -0.3033(3) 0.3907(3) 0.0417(10) Uani 1 1 d . . .
N7 N 0.2085(4) -0.2649(4) 0.0906(3) 0.0580(12) Uani 1 1 d . . .
N8 N -0.1869(4) -0.0828(4) 0.0335(3) 0.0567(13) Uani 1 1 d . . .
N9 N 0.0137(3) -0.1692(3) 0.0693(3) 0.0440(11) Uani 1 1 d . . .
C1 C 0.1002(4) -0.0003(4) 0.3533(3) 0.0395(13) Uani 1 1 d . . .
C2 C -0.0251(5) 0.0421(5) 0.3334(4) 0.0519(15) Uani 1 1 d . . .
H2 H -0.080(3) 0.003(3) 0.321(2) 0.012(10) Uiso 1 1 d . . .
C3 C -0.0629(6) 0.1386(6) 0.3362(4) 0.0633(18) Uani 1 1 d . . .
H3 H -0.138(4) 0.165(3) 0.317(3) 0.048(16) Uiso 1 1 d . . .
C4 C 0.0241(6) 0.1959(5) 0.3563(4) 0.0622(18) Uani 1 1 d . . .
H4 H 0.005(3) 0.261(3) 0.354(3) 0.021(13) Uiso 1 1 d . . .
C5 C 0.1458(5) 0.1537(5) 0.3729(4) 0.0543(15) Uani 1 1 d . . .
H5 H 0.213(3) 0.185(3) 0.394(3) 0.046(13) Uiso 1 1 d . . .
C6 C 0.2183(4) -0.1758(4) 0.4321(3) 0.0349(12) Uani 1 1 d . . .
C7 C 0.1995(5) -0.2856(5) 0.4760(4) 0.0470(15) Uani 1 1 d . . .
H7 H 0.147(3) -0.312(3) 0.457(3) 0.032(13) Uiso 1 1 d . . .
C8 C 0.2676(5) -0.3524(5) 0.5566(4) 0.0577(17) Uani 1 1 d . . .
H8 H 0.254(3) -0.425(3) 0.585(3) 0.039(14) Uiso 1 1 d . . .
C9 C 0.3546(6) -0.3074(6) 0.5909(5) 0.0621(19) Uani 1 1 d . . .
H9 H 0.390(4) -0.344(4) 0.636(3) 0.043(17) Uiso 1 1 d . . .
C10 C 0.3762(5) -0.2020(5) 0.5418(4) 0.0532(16) Uani 1 1 d . . .
H10 H 0.435(3) -0.172(3) 0.555(3) 0.026(12) Uiso 1 1 d . . .
C11 C -0.2236(4) -0.3663(4) 0.4965(3) 0.0364(12) Uani 1 1 d . . .
C12 C -0.3039(5) -0.3504(5) 0.5679(4) 0.0426(14) Uani 1 1 d . . .
H12 H -0.367(3) -0.300(3) 0.550(3) 0.022(13) Uiso 1 1 d . . .
C13 C -0.2847(6) -0.4122(5) 0.6688(4) 0.0541(15) Uani 1 1 d . . .
H13 H -0.342(3) -0.400(3) 0.716(3) 0.028(12) Uiso 1 1 d . . .
C14 C -0.1826(7) -0.4840(5) 0.6934(5) 0.0597(17) Uani 1 1 d . . .
H14 H -0.163(4) -0.529(4) 0.757(3) 0.063(18) Uiso 1 1 d . . .
C15 C -0.1062(6) -0.4946(5) 0.6174(5) 0.0714(19) Uani 1 1 d . . .
H15 H -0.028(4) -0.535(4) 0.631(3) 0.069(18) Uiso 1 1 d . . .
C16 C -0.3569(4) -0.3016(4) 0.3513(3) 0.0379(12) Uani 1 1 d . . .
C17 C -0.3988(5) -0.2130(5) 0.2678(4) 0.0517(16) Uani 1 1 d . . .
H17 H -0.355(3) -0.157(3) 0.242(3) 0.029(13) Uiso 1 1 d . . .
C18 C -0.5173(6) -0.2151(5) 0.2349(5) 0.0606(18) Uani 1 1 d . . .
H18 H -0.541(4) -0.163(3) 0.180(3) 0.044(16) Uiso 1 1 d . . .
C19 C -0.5880(6) -0.3040(6) 0.2849(5) 0.0605(19) Uani 1 1 d . . .
H19 H -0.653(4) -0.314(4) 0.267(4) 0.08(2) Uiso 1 1 d . . .
C20 C -0.5393(5) -0.3874(5) 0.3675(4) 0.0580(16) Uani 1 1 d . . .
H20 H -0.586(3) -0.453(3) 0.406(3) 0.045(14) Uiso 1 1 d . . .
C21 C -0.0952(5) -0.1459(4) 0.0131(4) 0.0459(14) Uani 1 1 d . . .
C22 C -0.1079(5) -0.1866(5) -0.0571(4) 0.0565(17) Uani 1 1 d . . .
H22 H -0.049(4) -0.242(3) -0.060(3) 0.045(16) Uiso 1 1 d . . .
C23 C -0.2197(8) -0.1622(7) -0.1070(5) 0.079(3) Uani 1 1 d . . .
H23 H -0.221(5) -0.193(4) -0.141(4) 0.07(2) Uiso 1 1 d . . .
C24 C -0.3123(7) -0.0984(6) -0.0883(5) 0.080(2) Uani 1 1 d . . .
H24 H -0.395(4) -0.078(4) -0.109(3) 0.076(18) Uiso 1 1 d . . .
C25 C -0.2955(6) -0.0612(5) -0.0166(5) 0.0658(18) Uani 1 1 d . . .
H25 H -0.357(4) -0.014(3) 0.010(3) 0.054(16) Uiso 1 1 d . . .
C26 C 0.1331(5) -0.1884(4) 0.0281(4) 0.0435(13) Uani 1 1 d . . .
C27 C 0.1717(6) -0.1292(5) -0.0719(5) 0.0611(17) Uani 1 1 d . . .
H27 H 0.118(3) -0.082(3) -0.109(3) 0.013(12) Uiso 1 1 d . . .
C28 C 0.2878(7) -0.1507(6) -0.1110(5) 0.071(2) Uani 1 1 d . . .
H28 H 0.307(4) -0.109(3) -0.176(3) 0.042(15) Uiso 1 1 d . . .
C29 C 0.3663(6) -0.2295(7) -0.0479(6) 0.078(2) Uani 1 1 d . . .
H29 H 0.441(4) -0.245(3) -0.072(3) 0.039(14) Uiso 1 1 d . . .
C30 C 0.3233(7) -0.2820(6) 0.0506(6) 0.075(2) Uani 1 1 d . . .
H30 H 0.370(4) -0.338(4) 0.092(4) 0.068(19) Uiso 1 1 d . . .
C31 C 0.0555(4) -0.1513(4) 0.3126(4) 0.0380(12) Uani 1 1 d . . .
C32 C -0.0516(4) -0.2012(4) 0.3693(4) 0.0418(14) Uani 1 1 d . . .
H32 H -0.072(3) -0.201(3) 0.430(3) 0.018(11) Uiso 1 1 d . . .
C33 C -0.1325(4) -0.2478(4) 0.3299(3) 0.0346(12) Uani 1 1 d . . .
C34 C -0.1053(4) -0.2397(4) 0.2325(4) 0.0394(13) Uani 1 1 d . . .
H34 H -0.151(3) -0.275(3) 0.211(3) 0.024(11) Uiso 1 1 d . . .
C35 C -0.0028(4) -0.1833(4) 0.1721(3) 0.0373(12) Uani 1 1 d . . .
C36 C 0.0802(5) -0.1387(4) 0.2134(4) 0.0391(13) Uani 1 1 d . . .
H36 H 0.146(3) -0.106(3) 0.174(3) 0.029(13) Uiso 1 1 d . . .
C42 C -0.3438(18) -0.4854(17) 0.069(3) 0.367(14) Uani 1 1 d . . .
H42A H -0.3980 -0.5469 0.1026 0.441 Uiso 1 1 calc R . .
H42B H -0.3822 -0.4334 0.0075 0.441 Uiso 1 1 calc R . .
C43 C -0.314(2) -0.4344(9) 0.1378(11) 0.198(6) Uani 1 1 d . . .
H43A H -0.3751 -0.4540 0.1961 0.238 Uiso 1 1 calc R . .
H43B H -0.3148 -0.3558 0.1021 0.238 Uiso 1 1 calc R . .
C44 C -0.175(3) -0.4817(19) 0.1719(11) 0.281(14) Uani 1 1 d . . .
H44A H -0.1170 -0.4242 0.1590 0.337 Uiso 1 1 calc R . .
H44B H -0.1765 -0.5309 0.2433 0.337 Uiso 1 1 calc R . .
C45 C -0.145(4) -0.529(2) 0.1182(18) 0.396(19) Uani 1 1 d . . .
H45A H -0.0594 -0.5087 0.0891 0.475 Uiso 1 1 calc R . .
H45B H -0.1398 -0.6061 0.1624 0.475 Uiso 1 1 calc R . .
O41 O -0.210(3) -0.519(2) 0.048(3) 0.536(18) Uani 1 1 d . . .

loop_
_atom_site_aniso_label
_atom_site_aniso_U_11
_atom_site_aniso_U_22
_atom_site_aniso_U_33
_atom_site_aniso_U_23
_atom_site_aniso_U_13
_atom_site_aniso_U_12
Pd1 0.0437(2) 0.0604(3) 0.0416(3) -0.0273(2) -0.00472(18) -0.0094(2)
Cl1 0.0583(8) 0.0682(11) 0.0452(9) -0.0252(8) -0.0027(7) -0.0191(7)
Cl2 0.0481(8) 0.0765(11) 0.0709(10) -0.0362(9) -0.0057(7) -0.0045(8)
N1 0.046(3) 0.043(3) 0.042(3) -0.022(2) -0.001(2) -0.010(2)
N2 0.043(2) 0.046(3) 0.039(3) -0.017(2) -0.009(2) -0.009(2)
N3 0.038(2) 0.043(3) 0.035(2) -0.018(2) -0.0042(18) -0.007(2)
N4 0.063(3) 0.070(4) 0.038(3) -0.012(3) -0.007(2) 0.016(3)
N5 0.049(3) 0.046(3) 0.049(3) -0.015(2) -0.010(2) -0.016(2)
N6 0.037(2) 0.055(3) 0.024(2) -0.005(2) -0.0009(19) -0.017(2)
N7 0.056(3) 0.077(4) 0.041(3) -0.026(3) 0.000(2) 0.006(3)
N8 0.060(3) 0.068(4) 0.038(3) -0.016(3) -0.010(2) -0.008(3)
N9 0.042(2) 0.068(3) 0.025(2) -0.020(2) -0.003(2) -0.013(2)
C1 0.038(3) 0.053(4) 0.029(3) -0.018(3) -0.001(2) -0.008(3)
C2 0.044(4) 0.061(5) 0.055(4) -0.026(3) -0.007(3) -0.008(3)
C3 0.047(4) 0.071(5) 0.070(4) -0.029(4) -0.008(3) 0.012(4)
C4 0.074(5) 0.053(5) 0.066(4) -0.034(4) 0.009(3) 0.000(4)
C5 0.057(4) 0.065(5) 0.053(4) -0.036(3) -0.005(3) -0.004(4)
C6 0.037(3) 0.041(3) 0.029(3) -0.016(3) 0.001(2) -0.005(3)
C7 0.045(3) 0.046(4) 0.053(4) -0.021(3) -0.012(3) -0.003(3)
C8 0.056(4) 0.039(4) 0.065(4) -0.007(4) -0.005(3) -0.007(3)
C9 0.053(4) 0.065(5) 0.054(5) -0.008(4) -0.023(3) 0.005(4)
C10 0.041(3) 0.063(5) 0.057(4) -0.022(4) -0.011(3) -0.013(3)
C11 0.033(3) 0.042(3) 0.032(3) -0.013(3) 0.002(2) -0.009(3)
C12 0.042(3) 0.048(4) 0.038(4) -0.017(3) -0.005(3) 0.000(3)
C13 0.056(4) 0.061(4) 0.045(4) -0.024(4) 0.017(3) -0.013(3)
C14 0.084(5) 0.046(4) 0.041(4) -0.008(4) -0.013(4) -0.003(4)
C15 0.070(5) 0.067(5) 0.066(5) -0.018(4) -0.015(4) 0.021(4)
C16 0.042(3) 0.041(4) 0.029(3) -0.012(3) -0.006(2) 0.000(3)
C17 0.051(4) 0.044(4) 0.054(4) -0.012(3) -0.001(3) -0.014(3)
C18 0.060(4) 0.061(5) 0.048(4) -0.007(4) -0.017(3) 0.002(4)
C19 0.055(4) 0.080(5) 0.049(4) -0.025(4) -0.008(3) -0.016(4)
C20 0.059(4) 0.060(5) 0.049(4) -0.013(4) -0.002(3) -0.026(3)
C21 0.056(3) 0.048(4) 0.030(3) -0.010(3) -0.002(3) -0.019(3)
C22 0.055(4) 0.075(5) 0.042(4) -0.025(4) -0.005(3) -0.013(4)
C23 0.100(6) 0.094(7) 0.045(5) -0.022(4) -0.017(4) -0.037(5)
C24 0.064(5) 0.095(6) 0.059(5) -0.002(4) -0.025(4) -0.022(4)
C25 0.062(4) 0.070(5) 0.047(4) -0.005(4) -0.003(3) -0.009(4)
C26 0.052(3) 0.057(4) 0.026(3) -0.020(3) -0.001(3) -0.015(3)
C27 0.056(4) 0.074(5) 0.046(4) -0.017(4) -0.001(4) -0.009(4)
C28 0.078(5) 0.097(6) 0.037(4) -0.026(4) 0.012(4) -0.018(4)
C29 0.051(4) 0.128(7) 0.070(5) -0.060(5) 0.015(4) -0.005(5)
C30 0.077(5) 0.089(6) 0.058(5) -0.032(5) -0.010(4) 0.018(5)
C31 0.035(3) 0.047(4) 0.035(3) -0.019(3) -0.004(2) -0.008(2)
C32 0.045(3) 0.060(4) 0.026(3) -0.023(3) 0.001(2) -0.006(3)
C33 0.032(3) 0.039(3) 0.031(3) -0.013(3) 0.000(2) -0.006(2)
C34 0.040(3) 0.052(4) 0.035(3) -0.025(3) -0.007(2) -0.008(3)
C35 0.038(3) 0.045(3) 0.032(3) -0.018(3) -0.005(2) -0.005(3)
C36 0.037(3) 0.046(4) 0.032(3) -0.014(3) 0.004(3) -0.009(3)
C42 0.28(2) 0.256(18) 0.64(4) -0.24(2) -0.25(3) 0.086(16)
C43 0.32(2) 0.101(9) 0.162(12) -0.052(8) 0.000(12) 0.005(12)
C44 0.47(4) 0.223(18) 0.123(11) 0.000(11) -0.114(17) -0.18(2)
C45 0.50(5) 0.42(4) 0.31(3) -0.20(2) -0.16(3) 0.11(3)
O41 0.60(4) 0.50(3) 0.71(4) -0.40(3) -0.34(4) 0.04(3)

loop_
_atom_type_symbol
_atom_type_description
_atom_type_scat_dispersion_real
_atom_type_scat_dispersion_imag
_atom_type_scat_source
C C 0.0033 0.0016 'International Tables Vol C Tables 4.2.6.8 and 6.1.1.4'
H H 0.0000 0.0000 'International Tables Vol C Tables 4.2.6.8 and 6.1.1.4'
N N 0.0061 0.0033 'International Tables Vol C Tables 4.2.6.8 and 6.1.1.4'
O O 0.0106 0.0060 'International Tables Vol C Tables 4.2.6.8 and 6.1.1.4'
Cl Cl 0.1484 0.1585 'International Tables Vol C Tables 4.2.6.8 and 6.1.1.4'
Pd Pd -0.9988 1.0072 'International Tables Vol C Tables 4.2.6.8 and 6.1.1.4'

loop_
_geom_angle_atom_site_label_1
_geom_angle_atom_site_label_2
_geom_angle_atom_site_label_3
_geom_angle
_geom_angle_site_symmetry_1
_geom_angle_site_symmetry_3
_geom_angle_publ_flag
N2 Pd1 N1 84.31(16) . . ?
N2 Pd1 Cl1 175.94(11) . . ?
N1 Pd1 Cl1 92.38(12) . . ?
N2 Pd1 Cl2 93.56(11) . . ?
N1 Pd1 Cl2 177.75(13) . . ?
Cl1 Pd1 Cl2 89.78(5) . . ?
C5 N1 C1 119.5(4) . . ?
C5 N1 Pd1 118.7(3) . . ?
C1 N1 Pd1 121.6(4) . . ?
C6 N2 C10 118.1(4) . . ?
C6 N2 Pd1 122.0(3) . . ?
C10 N2 Pd1 119.4(3) . . ?
C1 N3 C6 121.0(3) . . ?
C1 N3 C31 116.6(3) . . ?
C6 N3 C31 116.0(4) . . ?
C11 N4 C15 116.3(5) . . ?
C16 N5 C20 117.1(4) . . ?
C33 N6 C16 122.8(4) . . ?
C33 N6 C11 118.7(3) . . ?
C16 N6 C11 118.5(4) . . ?
C26 N7 C30 116.2(5) . . ?
C21 N8 C25 117.9(5) . . ?
C26 N9 C21 120.6(4) . . ?
C26 N9 C35 120.8(4) . . ?
C21 N9 C35 118.3(4) . . ?
N1 C1 C2 118.9(5) . . ?
N1 C1 N3 119.1(4) . . ?
C2 C1 N3 122.0(4) . . ?
C3 C2 C1 120.9(5) . . ?
C2 C3 C4 119.0(6) . . ?
C5 C4 C3 118.6(6) . . ?
N1 C5 C4 123.0(5) . . ?
N2 C6 C7 120.4(4) . . ?
N2 C6 N3 117.9(4) . . ?
C7 C6 N3 121.7(4) . . ?
C8 C7 C6 120.0(5) . . ?
C7 C8 C9 118.4(6) . . ?
C10 C9 C8 119.7(6) . . ?
C9 C10 N2 123.0(5) . . ?
N4 C11 C12 123.5(5) . . ?
N4 C11 N6 115.1(4) . . ?
C12 C11 N6 121.4(5) . . ?
C11 C12 C13 119.1(5) . . ?
C14 C13 C12 118.8(6) . . ?
C15 C14 C13 118.5(6) . . ?
N4 C15 C14 123.8(6) . . ?
N5 C16 C17 123.2(4) . . ?
N5 C16 N6 115.5(4) . . ?
C17 C16 N6 121.3(5) . . ?
C18 C17 C16 118.4(5) . . ?
C19 C18 C17 119.1(6) . . ?
C18 C19 C20 118.4(6) . . ?
N5 C20 C19 123.8(6) . . ?
N8 C21 C22 121.9(5) . . ?
N8 C21 N9 116.0(5) . . ?
C22 C21 N9 122.2(5) . . ?
C21 C22 C23 118.5(7) . . ?
C24 C23 C22 120.6(7) . . ?
C23 C24 C25 118.5(7) . . ?
N8 C25 C24 122.6(7) . . ?
N7 C26 C27 121.6(5) . . ?
N7 C26 N9 116.6(5) . . ?
C27 C26 N9 121.8(5) . . ?
C28 C27 C26 120.8(6) . . ?
C27 C28 C29 118.3(6) . . ?
C30 C29 C28 117.5(7) . . ?
N7 C30 C29 125.5(6) . . ?
C32 C31 C36 121.6(4) . . ?
C32 C31 N3 119.4(4) . . ?
C36 C31 N3 118.8(4) . . ?
C31 C32 C33 120.0(4) . . ?
C34 C33 C32 118.6(4) . . ?
C34 C33 N6 122.1(4) . . ?
C32 C33 N6 119.3(4) . . ?
C33 C34 C35 122.0(4) . . ?
C34 C35 C36 118.9(4) . . ?
C34 C35 N9 119.5(4) . . ?
C36 C35 N9 121.6(4) . . ?
C31 C36 C35 118.7(5) . . ?
O41 C42 C43 97.1(17) . . ?
C42 C43 C44 104.4(13) . . ?
C45 C44 C43 102(2) . . ?
O41 C45 C44 122(4) . . ?
C45 O41 C42 109(4) . . ?

loop_
_geom_bond_atom_site_label_1
_geom_bond_atom_site_label_2
_geom_bond_distance
_geom_bond_site_symmetry_2
_geom_bond_publ_flag
Pd1 N2 2.007(4) . ?
Pd1 N1 2.025(4) . ?
Pd1 Cl1 2.2960(14) . ?
Pd1 Cl2 2.3002(13) . ?
N1 C5 1.333(6) . ?
N1 C1 1.336(5) . ?
N2 C6 1.341(5) . ?
N2 C10 1.343(6) . ?
N3 C1 1.402(5) . ?
N3 C6 1.419(5) . ?
N3 C31 1.462(5) . ?
N4 C11 1.321(5) . ?
N4 C15 1.344(6) . ?
N5 C16 1.311(5) . ?
N5 C20 1.334(5) . ?
N6 C33 1.403(5) . ?
N6 C16 1.411(5) . ?
N6 C11 1.425(5) . ?
N7 C26 1.317(5) . ?
N7 C30 1.335(7) . ?
N8 C21 1.332(6) . ?
N8 C25 1.352(6) . ?
N9 C26 1.391(5) . ?
N9 C21 1.400(5) . ?
N9 C35 1.416(5) . ?
C1 C2 1.396(6) . ?
C2 C3 1.351(7) . ?
C3 C4 1.364(7) . ?
C4 C5 1.356(7) . ?
C6 C7 1.374(6) . ?
C7 C8 1.364(6) . ?
C8 C9 1.365(7) . ?
C9 C10 1.331(7) . ?
C11 C12 1.351(6) . ?
C12 C13 1.373(7) . ?
C13 C14 1.355(7) . ?
C14 C15 1.353(8) . ?
C16 C17 1.379(6) . ?
C17 C18 1.374(7) . ?
C18 C19 1.355(7) . ?
C19 C20 1.365(7) . ?
C21 C22 1.363(6) . ?
C22 C23 1.376(8) . ?
C23 C24 1.334(9) . ?
C24 C25 1.356(8) . ?
C26 C27 1.373(6) . ?
C27 C28 1.358(8) . ?
C28 C29 1.356(8) . ?
C29 C30 1.355(8) . ?
C31 C32 1.372(6) . ?
C31 C36 1.377(6) . ?
C32 C33 1.381(5) . ?
C33 C34 1.374(6) . ?
C34 C35 1.381(6) . ?
C35 C36 1.397(5) . ?
C42 O41 1.48(4) . ?
C42 C43 1.50(2) . ?
C43 C44 1.58(2) . ?
C44 C45 1.21(3) . ?
C45 O41 1.23(2) . ?
